data_7135901
loop_
_publ_author_name
'Sch&#xfc;tz, Vivien'
'Kroth, Jonas'
'Handrup, Kathrin'
'Klopf, Jonas'
'Friedrich, Alexandra'
'Helten, Holger'

_publ_section_title
;
 Incorporation of ferrocene moieties into the backbone of BCN hybrid
 polymers <i>via</i> 1,3-linkage.
;
_journal_issue 35
_journal_name_full 'Chemical communications (Cambridge, England)'
_journal_page_first 8964
_journal_page_last 8968
_journal_paper_doi 10.1039/d6cc01471b
_journal_volume 62
_journal_year 2026
_chemical_formula_moiety 'C45 H50 B2 Br2 Fe N2, C H2 Cl2'
_chemical_formula_sum 'C46 H52 B2 Br2 Cl2 Fe N2'
_chemical_formula_weight 941.08
_space_group_crystal_system monoclinic
_space_group_IT_number 13
_space_group_name_Hall '-P 2yac'
_space_group_name_H-M_alt 'P 1 2/n 1'
_atom_sites_solution_hydrogens mixed
_atom_sites_solution_primary dual
_atom_sites_solution_secondary difmap
_audit_creation_date 2025-09-15
_audit_creation_method 'CIF-fill 1.5p (K.Radacki, 2005-25)'
_audit_update_record
;
2026-01-29 deposited with the CCDC.	2026-04-10 downloaded from the CCDC.
;
_cell_angle_alpha 90
_cell_angle_beta 94.159(9)
_cell_angle_gamma 90
_cell_formula_units_Z 4
_cell_length_a 11.533(3)
_cell_length_b 11.026(3)
_cell_length_c 34.657(10)
_cell_measurement_reflns_used 9942
_cell_measurement_temperature 100(2)
_cell_measurement_theta_max 26.38
_cell_measurement_theta_min 2.19
_cell_volume 4395(2)
_computing_cell_refinement 'Saint+ ver. 8.40B (Bruker AXS)'
_computing_data_collection 'BIS 6.2.14 / APEX4 ver. 2021.10 (Bruker AXS)'
_computing_data_reduction 'Saint+ ver. 8.40B (Bruker AXS)'
_computing_molecular_graphics 'ShelXLe (Huebschle et all, 2011)'
_computing_publication_material 'SHELXL-2019/1 (Sheldrick, 2019)'
_computing_structure_refinement 'SHELXL-2019/1 (Sheldrick, 2019)'
_computing_structure_solution 'SHELXT 2018/2 (Sheldrick, 2018)''
_diffrn_ambient_environment N~2~
_diffrn_ambient_temperature 100(2)
_diffrn_detector CPA
_diffrn_detector_area_resol_mean 7.5
_diffrn_detector_type 'Photon II'
_diffrn_measured_fraction_theta_full 0.999
_diffrn_measured_fraction_theta_max 0.997
_diffrn_measurement_device 'four-circle diffractometer'
_diffrn_measurement_device_type 'Bruker D8-Quest'
_diffrn_measurement_method '\f and \w scans'
_diffrn_orient_matrix_type
;
 Sparks R.A., Computational Crystallography p1-18 (Clarendon Press, 1982)
;
_diffrn_orient_matrix_UB_11 -0.0258492
_diffrn_orient_matrix_UB_12 -0.0182680
_diffrn_orient_matrix_UB_13 0.0263056
_diffrn_orient_matrix_UB_21 0.0274564
_diffrn_orient_matrix_UB_22 -0.0855414
_diffrn_orient_matrix_UB_23 -0.0023084
_diffrn_orient_matrix_UB_31 0.0783354
_diffrn_orient_matrix_UB_32 0.0239539
_diffrn_orient_matrix_UB_33 0.0118178
_diffrn_radiation_monochromator 'multi-layer mirror'
_diffrn_radiation_probe x-ray
_diffrn_radiation_type MoK\a
_diffrn_radiation_wavelength 0.71073
_diffrn_radiation_xray_symbol K-L~2,3~
_diffrn_reflns_av_R_equivalents 0.0726
_diffrn_reflns_av_unetI/netI 0.0334
_diffrn_reflns_Laue_measured_fraction_full 0.999
_diffrn_reflns_Laue_measured_fraction_max 0.997
_diffrn_reflns_limit_h_max 14
_diffrn_reflns_limit_h_min -14
_diffrn_reflns_limit_k_max 13
_diffrn_reflns_limit_k_min -13
_diffrn_reflns_limit_l_max 43
_diffrn_reflns_limit_l_min -43
_diffrn_reflns_number 108521
_diffrn_reflns_point_group_measured_fraction_full 0.999
_diffrn_reflns_point_group_measured_fraction_max 0.997
_diffrn_reflns_theta_full 26.000
_diffrn_reflns_theta_max 26.438
_diffrn_reflns_theta_min 1.939
_diffrn_source 'micro-focus sealed X-ray tube'
_diffrn_source_type 'Incoatec ImS 2.0'
_diffrn_standards_number 0
_exptl_absorpt_coefficient_mu 2.317
_exptl_absorpt_correction_T_max 0.7454
_exptl_absorpt_correction_T_min 0.5925
_exptl_absorpt_correction_type multi-scan
_exptl_absorpt_process_details 'SADABS 2016/2 (Bruker AXS)'
_exptl_crystal_colour orange
_exptl_crystal_density_diffrn 1.422
_exptl_crystal_description plate
_exptl_crystal_F_000 1928
_exptl_crystal_preparation
;
 Crystals were grown at 25 \%C from saturated solution in DCM, hexane. For 
 data collection the crystal was immersed in a film of perfluoropolyether 
 oil, mounted on a polyimide loop and transferred to stream of cold nitrogen 
 (Oxford Cryostream 800).
;
_exptl_crystal_size_max 0.420
_exptl_crystal_size_mid 0.271
_exptl_crystal_size_min 0.181
_refine_diff_density_max 1.629
_refine_diff_density_min -2.228
_refine_diff_density_rms 0.092
_refine_ls_extinction_method none
_refine_ls_goodness_of_fit_ref 1.038
_refine_ls_hydrogen_treatment mixed
_refine_ls_matrix_type full
_refine_ls_number_parameters 498
_refine_ls_number_reflns 9023
_refine_ls_number_restraints 5
_refine_ls_restrained_S_all 1.038
_refine_ls_R_factor_all 0.0677
_refine_ls_R_factor_gt 0.0507
_refine_ls_shift/su_max 0.002
_refine_ls_shift/su_mean 0.000
_refine_ls_structure_factor_coef Fsqd
_refine_ls_weighting_details
;
 w=1/[\s^2^(Fo^2^)+(0.0328P)^2^+17.5491P] where P=(Fo^2^+2Fc^2^)/3
;
_refine_ls_weighting_scheme calc
_refine_ls_wR_factor_gt 0.1078
_refine_ls_wR_factor_ref 0.1173
_reflns_Friedel_coverage 0.000
_reflns_number_gt 7316
_reflns_number_total 9023
_reflns_threshold_expression 'I > 2\s(I)'
_cod_data_source_file d6cc01471b6.cif
_cod_data_source_block ViZe010_0m_a
_cod_original_cell_volume 4396(2)
_cod_original_sg_symbol_H-M 'P 2/n'
_cod_database_code 7135901
_shelx_shelxl_version_number 2019/1
_shelx_space_group_comment
;
 The symmetry employed for this shelxl refinement is uniquely defined by the 
 following loop, which should always be used as a source of symmetry 
 information in preference to the above space-group names. They are only 
 intended as comments.
;
_exptl_absorpt_special_details
;
 Incident beam scaling, empirical absorption correction using spherical 
 harmonics, and outlier rejection was employed as implemented in SADABS. 
 Additional spherical absorption correction with mu*r value set to 0.2 was 
 applied.
;
_shelx_estimated_absorpt_t_min 0.443
_shelx_estimated_absorpt_t_max 0.835

loop_
_space_group_symop_operation_xyz
'x, y, z'
'-x+1/2, y, -z+1/2'
'-x, -y, -z'
'x-1/2, -y, z-1/2'

loop_
_atom_site_label
_atom_site_type_symbol
_atom_site_fract_x
_atom_site_fract_y
_atom_site_fract_z
_atom_site_U_iso_or_equiv
_atom_site_adp_type
_atom_site_occupancy
_atom_site_site_symmetry_order
_atom_site_calc_flag
_atom_site_refinement_flags_posn
_atom_site_refinement_flags_adp
_atom_site_refinement_flags_occupancy
_atom_site_disorder_assembly
_atom_site_disorder_group
C1_1 C 0.5333(4) 0.8112(4) 0.68598(13) 0.0406(11) Uani 1 1 d . . . . .
C2_1 C 0.4707(5) 0.8899(4) 0.65889(14) 0.0432(12) Uani 1 1 d . . . . .
C3_1 C 0.3507(4) 0.8602(4) 0.65911(12) 0.0349(10) Uani 1 1 d . . . . .
C4_1 C 0.3395(4) 0.7639(3) 0.68640(12) 0.0283(9) Uani 1 1 d . . . . .
C5_1 C 0.4525(4) 0.7338(4) 0.70277(11) 0.0305(9) Uani 1 1 d . . . . .
C6_1 C 0.6603(5) 0.8196(7) 0.69790(18) 0.077(2) Uani 1 1 d . . . . .
H6A_1 H 0.671126 0.859854 0.723116 0.115 Uiso 1 1 calc R U . . .
H6B_1 H 0.699325 0.866564 0.678629 0.115 Uiso 1 1 calc R U . . .
H6C_1 H 0.693673 0.737894 0.699772 0.115 Uiso 1 1 calc R U . . .
C7_1 C 0.5206(7) 0.9911(4) 0.63612(19) 0.081(2) Uani 1 1 d . . . . .
H7A_1 H 0.469936 1.006289 0.612694 0.121 Uiso 1 1 calc R U . . .
H7B_1 H 0.598220 0.968020 0.628878 0.121 Uiso 1 1 calc R U . . .
H7C_1 H 0.526298 1.064728 0.651957 0.121 Uiso 1 1 calc R U . . .
C8_1 C 0.2511(6) 0.9186(5) 0.63612(15) 0.0595(16) Uani 1 1 d . . . . .
H8A_1 H 0.191504 0.857494 0.629183 0.089 Uiso 1 1 calc R U . . .
H8B_1 H 0.278709 0.953982 0.612521 0.089 Uiso 1 1 calc R U . . .
H8C_1 H 0.217948 0.982475 0.651594 0.089 Uiso 1 1 calc R U . . .
C9_1 C 0.2264(4) 0.7099(4) 0.69677(15) 0.0426(11) Uani 1 1 d . . . . .
H9A_1 H 0.240836 0.630792 0.709068 0.064 Uiso 1 1 calc R U . . .
H9B_1 H 0.174679 0.699708 0.673275 0.064 Uiso 1 1 calc R U . . .
H9C_1 H 0.189686 0.764010 0.714734 0.064 Uiso 1 1 calc R U . . .
C10_1 C 0.4832(5) 0.6421(5) 0.73385(13) 0.0497(13) Uani 1 1 d . . . . .
H10A_1 H 0.484626 0.681419 0.759233 0.075 Uiso 1 1 calc R U . . .
H10B_1 H 0.559938 0.607726 0.730102 0.075 Uiso 1 1 calc R U . . .
H10C_1 H 0.425005 0.577126 0.732502 0.075 Uiso 1 1 calc R U . . .
C1_2 C 0.5341(3) 0.5704(3) 0.62091(11) 0.0222(8) Uani 1 1 d . . . . .
H1_2 H 0.605286 0.538678 0.632191 0.027 Uiso 1 1 calc R U . . .
C2_2 C 0.5250(3) 0.6682(3) 0.59337(11) 0.0232(8) Uani 1 1 d . . . . .
C3_2 C 0.4019(3) 0.6881(3) 0.58539(11) 0.0254(8) Uani 1 1 d . . . . .
H3_2 H 0.367788 0.748644 0.568702 0.031 Uiso 1 1 calc R U . . .
C4_2 C 0.3401(3) 0.6025(3) 0.60650(11) 0.0244(8) Uani 1 1 d . . . . .
H4_2 H 0.257868 0.595873 0.605820 0.029 Uiso 1 1 calc R U . . .
C5_2 C 0.4208(3) 0.5274(3) 0.62903(10) 0.0223(8) Uani 1 1 d . . . . .
N1_3 N 0.6021(3) 0.8448(3) 0.55625(10) 0.0265(7) Uani 1 1 d . . . . .
H1_3 H 0.537(4) 0.877(4) 0.5598(14) 0.040 Uiso 1 1 d . U . . .
B1_3 B 0.6262(4) 0.7307(4) 0.57357(12) 0.0225(9) Uani 1 1 d . . . . .
Fe2_3 Fe 0.44197(5) 0.71070(5) 0.64334(2) 0.02225(13) Uani 1 1 d . . . . .
N2_3 N 0.4740(3) 0.3769(3) 0.68272(9) 0.0246(7) Uani 1 1 d . . . . .
H1A_3 H 0.531(4) 0.423(4) 0.6863(13) 0.037 Uiso 1 1 d . U . . .
B2_3 B 0.3922(4) 0.4114(4) 0.65274(12) 0.0227(9) Uani 1 1 d . . . . .
C1_4 C 0.7444(3) 0.6600(3) 0.57038(10) 0.0203(7) Uani 1 1 d . . . . .
C2_4 C 0.7448(3) 0.5592(3) 0.54512(10) 0.0232(8) Uani 1 1 d . . . . .
C3_4 C 0.8471(3) 0.4950(3) 0.54111(11) 0.0259(8) Uani 1 1 d . . . . .
H3_4 H 0.845685 0.427681 0.523968 0.031 Uiso 1 1 calc R U . . .
C4_4 C 0.9506(3) 0.5260(3) 0.56125(11) 0.0246(8) Uani 1 1 d . . . . .
C5_4 C 0.9499(3) 0.6247(3) 0.58649(11) 0.0248(8) Uani 1 1 d . . . . .
H5_4 H 1.019887 0.646859 0.600902 0.030 Uiso 1 1 calc R U . . .
C6_4 C 0.8494(3) 0.6914(3) 0.59108(11) 0.0238(8) Uani 1 1 d . . . . .
C7_4 C 0.8556(4) 0.7981(4) 0.61826(13) 0.0353(10) Uani 1 1 d . . . . .
H7A_4 H 0.839657 0.770967 0.644275 0.053 Uiso 1 1 calc R U . . .
H7B_4 H 0.797824 0.858827 0.609235 0.053 Uiso 1 1 calc R U . . .
H7C_4 H 0.933513 0.833994 0.618975 0.053 Uiso 1 1 calc R U . . .
C8_4 C 0.6353(4) 0.5203(4) 0.52205(12) 0.0329(9) Uani 1 1 d . . . . .
H8A_4 H 0.655280 0.465947 0.501160 0.049 Uiso 1 1 calc R U . . .
H8B_4 H 0.595076 0.591914 0.510966 0.049 Uiso 1 1 calc R U . . .
H8C_4 H 0.584402 0.477766 0.539007 0.049 Uiso 1 1 calc R U . . .
C9_4 C 1.0608(4) 0.4560(4) 0.55667(12) 0.0318(9) Uani 1 1 d . . . . .
H9A_4 H 1.044271 0.387288 0.539210 0.048 Uiso 1 1 calc R U . . .
H9B_4 H 1.091707 0.426034 0.581977 0.048 Uiso 1 1 calc R U . . .
H9C_4 H 1.118261 0.509257 0.545828 0.048 Uiso 1 1 calc R U . . .
C1_5 C 0.2831(3) 0.3320(3) 0.63887(10) 0.0217(7) Uani 1 1 d . . . . .
C2_5 C 0.1839(3) 0.3168(3) 0.66006(11) 0.0233(8) Uani 1 1 d . . . . .
C3_5 C 0.0930(3) 0.2427(3) 0.64576(11) 0.0246(8) Uani 1 1 d . . . . .
H3_5 H 0.027367 0.232704 0.660492 0.030 Uiso 1 1 calc R U . . .
C4_5 C 0.0957(4) 0.1828(3) 0.61038(12) 0.0270(8) Uani 1 1 d . . . . .
C5_5 C 0.1939(3) 0.1977(3) 0.58981(11) 0.0261(8) Uani 1 1 d . . . . .
H5_5 H 0.197749 0.156397 0.565881 0.031 Uiso 1 1 calc R U . . .
C6_5 C 0.2859(3) 0.2703(3) 0.60294(10) 0.0229(8) Uani 1 1 d . . . . .
C7_5 C 0.3896(4) 0.2819(4) 0.57872(12) 0.0312(9) Uani 1 1 d . . . . .
H7A_5 H 0.381109 0.225061 0.556951 0.047 Uiso 1 1 calc R U . . .
H7B_5 H 0.460974 0.263112 0.594699 0.047 Uiso 1 1 calc R U . . .
H7C_5 H 0.393899 0.364921 0.568843 0.047 Uiso 1 1 calc R U . . .
C8_5 C 0.1753(4) 0.3757(4) 0.69914(11) 0.0306(9) Uani 1 1 d . . . . .
H8A_5 H 0.251318 0.408555 0.708291 0.046 Uiso 1 1 calc R U . . .
H8B_5 H 0.150873 0.315153 0.717608 0.046 Uiso 1 1 calc R U . . .
H8C_5 H 0.118095 0.441488 0.696860 0.046 Uiso 1 1 calc R U . . .
C9_5 C -0.0046(4) 0.1047(4) 0.59480(13) 0.0374(10) Uani 1 1 d . . . . .
H9A_5 H -0.057805 0.091027 0.615168 0.056 Uiso 1 1 calc R U . . .
H9B_5 H 0.025105 0.026598 0.586268 0.056 Uiso 1 1 calc R U . . .
H9C_5 H -0.046180 0.145688 0.572847 0.056 Uiso 1 1 calc R U . . .
C1_6 C 0.6692(3) 0.9265(3) 0.53580(11) 0.0253(8) Uani 1 1 d . . . . .
C2_6 C 0.7710(3) 0.8928(3) 0.51943(11) 0.0258(8) Uani 1 1 d . . . . .
H2_6 H 0.796921 0.811036 0.521335 0.031 Uiso 1 1 calc R U . . .
Br1_6 Br 0.88864(4) 1.20899(3) 0.47073(2) 0.02981(11) Uani 1 1 d . . . . .
C3_6 C 0.8349(3) 0.9770(3) 0.50043(10) 0.0239(8) Uani 1 1 d . . . . .
H3_6 H 0.904888 0.953161 0.489733 0.029 Uiso 1 1 calc R U . . .
C4_6 C 0.7975(3) 1.0956(3) 0.49691(11) 0.0252(8) Uani 1 1 d . . . . .
C5_6 C 0.6954(4) 1.1317(4) 0.51214(13) 0.0350(10) Uani 1 1 d . . . . .
H5_6 H 0.669055 1.213010 0.509310 0.042 Uiso 1 1 calc R U . . .
C6_6 C 0.6321(4) 1.0473(4) 0.53160(13) 0.0328(9) Uani 1 1 d . . . . .
H6_6 H 0.562221 1.071843 0.542284 0.039 Uiso 1 1 calc R U . . .
Br1_7 Br 0.53609(4) -0.04195(4) 0.79720(2) 0.03552(12) Uani 1 1 d . . . . .
C1_7 C 0.4860(3) 0.2769(3) 0.70819(10) 0.0235(8) Uani 1 1 d . . . . .
C2_7 C 0.4086(4) 0.1794(3) 0.70712(11) 0.0261(8) Uani 1 1 d . . . . .
H2_7 H 0.344761 0.177772 0.688182 0.031 Uiso 1 1 calc R U . . .
C3_7 C 0.4239(4) 0.0845(3) 0.73356(11) 0.0271(8) Uani 1 1 d . . . . .
H3_7 H 0.370676 0.018600 0.732743 0.032 Uiso 1 1 calc R U . . .
C4_7 C 0.5165(4) 0.0869(3) 0.76076(11) 0.0261(8) Uani 1 1 d . . . . .
C5_7 C 0.5950(4) 0.1814(4) 0.76236(12) 0.0316(9) Uani 1 1 d . . . . .
H5_7 H 0.659053 0.181778 0.781207 0.038 Uiso 1 1 calc R U . . .
C6_7 C 0.5791(4) 0.2758(4) 0.73607(11) 0.0286(8) Uani 1 1 d . . . . .
H6_7 H 0.632953 0.341074 0.737110 0.034 Uiso 1 1 calc R U . . .
Cl1_8 Cl 0.73201(13) 0.26995(13) 0.63801(4) 0.0597(4) Uiso 1 1 d D U . . .
Cl2_8 Cl 0.82155(14) 0.48004(15) 0.68127(5) 0.0661(4) Uiso 1 1 d D U . . .
C1_8 C 0.8195(4) 0.4011(4) 0.63717(14) 0.0486(12) Uiso 1 1 d D U . . .
H1A_8 H 0.899811 0.377573 0.632057 0.058 Uiso 1 1 calc R U . . .
H1B_8 H 0.789139 0.454928 0.615918 0.058 Uiso 1 1 calc R U . . .

loop_
_atom_site_aniso_label
_atom_site_aniso_U_11
_atom_site_aniso_U_22
_atom_site_aniso_U_33
_atom_site_aniso_U_23
_atom_site_aniso_U_13
_atom_site_aniso_U_12
C1_1 0.037(2) 0.050(3) 0.036(2) -0.024(2) 0.012(2) -0.012(2)
C2_1 0.069(3) 0.022(2) 0.042(3) -0.0102(19) 0.026(2) -0.016(2)
C3_1 0.051(3) 0.0199(19) 0.035(2) 0.0009(17) 0.011(2) 0.0078(18)
C4_1 0.037(2) 0.0180(18) 0.031(2) -0.0010(15) 0.0119(17) 0.0037(16)
C5_1 0.036(2) 0.032(2) 0.024(2) -0.0066(17) 0.0047(17) 0.0055(18)
C6_1 0.037(3) 0.129(6) 0.066(4) -0.062(4) 0.012(3) -0.021(3)
C7_1 0.141(6) 0.025(2) 0.086(4) -0.023(3) 0.078(4) -0.033(3)
C8_1 0.088(4) 0.043(3) 0.048(3) 0.009(2) 0.012(3) 0.037(3)
C9_1 0.043(3) 0.038(2) 0.050(3) -0.002(2) 0.020(2) -0.001(2)
C10_1 0.072(4) 0.052(3) 0.025(2) -0.002(2) 0.003(2) 0.030(3)
C1_2 0.026(2) 0.0157(16) 0.0250(18) 0.0020(14) 0.0033(15) 0.0004(14)
C2_2 0.029(2) 0.0175(17) 0.0238(18) 0.0020(14) 0.0040(15) 0.0001(15)
C3_2 0.031(2) 0.0213(18) 0.0242(19) 0.0060(15) 0.0016(16) 0.0006(15)
C4_2 0.025(2) 0.0237(19) 0.0241(19) 0.0033(15) 0.0028(15) -0.0011(15)
C5_2 0.029(2) 0.0161(17) 0.0228(18) 0.0014(14) 0.0054(15) -0.0029(14)
N1_3 0.0272(18) 0.0201(16) 0.0334(18) 0.0060(14) 0.0113(14) 0.0027(13)
B1_3 0.030(2) 0.0179(19) 0.0197(19) 0.0011(16) 0.0026(17) -0.0033(17)
Fe2_3 0.0270(3) 0.0167(2) 0.0236(3) 0.0014(2) 0.0056(2) -0.0006(2)
N2_3 0.0296(18) 0.0192(15) 0.0246(16) 0.0055(13) 0.0006(14) -0.0061(13)
B2_3 0.030(2) 0.0173(19) 0.021(2) 0.0010(16) 0.0045(17) 0.0016(17)
C1_4 0.0270(19) 0.0144(16) 0.0196(17) 0.0042(13) 0.0028(15) 0.0003(14)
C2_4 0.031(2) 0.0190(17) 0.0193(18) 0.0018(14) 0.0014(15) -0.0031(15)
C3_4 0.035(2) 0.0168(17) 0.0265(19) -0.0035(15) 0.0018(16) -0.0008(15)
C4_4 0.032(2) 0.0198(18) 0.0230(18) 0.0059(15) 0.0058(16) 0.0017(15)
C5_4 0.026(2) 0.0246(18) 0.0240(18) 0.0015(15) 0.0019(15) -0.0045(16)
C6_4 0.031(2) 0.0180(17) 0.0226(18) 0.0007(14) 0.0067(15) -0.0061(15)
C7_4 0.036(2) 0.031(2) 0.039(2) -0.0119(19) 0.0055(19) -0.0049(18)
C8_4 0.033(2) 0.031(2) 0.034(2) -0.0067(17) -0.0050(18) -0.0006(18)
C9_4 0.033(2) 0.026(2) 0.037(2) 0.0043(17) 0.0066(18) 0.0068(17)
C1_5 0.028(2) 0.0156(16) 0.0210(18) 0.0022(14) 0.0009(15) 0.0009(14)
C2_5 0.031(2) 0.0141(17) 0.0256(19) 0.0043(14) 0.0034(15) 0.0017(15)
C3_5 0.027(2) 0.0194(17) 0.0276(19) 0.0072(15) 0.0057(16) 0.0013(15)
C4_5 0.031(2) 0.0163(17) 0.033(2) 0.0034(15) -0.0022(17) -0.0006(15)
C5_5 0.036(2) 0.0155(17) 0.0263(19) 0.0005(15) 0.0012(16) 0.0013(15)
C6_5 0.032(2) 0.0160(17) 0.0214(18) 0.0036(14) 0.0041(15) 0.0033(15)
C7_5 0.039(2) 0.029(2) 0.027(2) -0.0001(17) 0.0089(17) -0.0020(18)
C8_5 0.037(2) 0.030(2) 0.026(2) -0.0028(17) 0.0087(17) -0.0060(18)
C9_5 0.039(3) 0.032(2) 0.041(2) -0.0043(19) -0.001(2) -0.0103(19)
C1_6 0.033(2) 0.0194(18) 0.0246(19) 0.0058(15) 0.0085(16) -0.0002(16)
C2_6 0.034(2) 0.0171(17) 0.0268(19) 0.0021(15) 0.0060(16) 0.0026(15)
Br1_6 0.0382(2) 0.01819(18) 0.0339(2) 0.00573(15) 0.00846(17) -0.00409(16)
C3_6 0.029(2) 0.0193(18) 0.0231(18) -0.0017(14) 0.0021(15) -0.0011(15)
C4_6 0.032(2) 0.0188(18) 0.0249(19) 0.0008(15) 0.0038(16) -0.0036(15)
C5_6 0.043(3) 0.0210(19) 0.043(2) 0.0091(18) 0.013(2) 0.0049(18)
C6_6 0.035(2) 0.0230(19) 0.042(2) 0.0088(18) 0.0162(19) 0.0083(17)
Br1_7 0.0467(3) 0.0275(2) 0.0322(2) 0.01246(17) 0.00213(18) 0.00567(18)
C1_7 0.031(2) 0.0193(18) 0.0205(18) 0.0027(14) 0.0048(15) 0.0026(15)
C2_7 0.032(2) 0.0202(18) 0.0254(19) 0.0025(15) -0.0034(16) -0.0024(16)
C3_7 0.034(2) 0.0189(18) 0.028(2) 0.0018(15) 0.0013(17) -0.0028(16)
C4_7 0.033(2) 0.0223(18) 0.0232(19) 0.0043(15) 0.0039(16) 0.0063(16)
C5_7 0.035(2) 0.033(2) 0.026(2) 0.0059(17) -0.0021(17) 0.0011(18)
C6_7 0.032(2) 0.027(2) 0.026(2) 0.0054(16) -0.0020(16) -0.0049(17)

loop_
_atom_type_symbol
_atom_type_description
_atom_type_scat_dispersion_real
_atom_type_scat_dispersion_imag
_atom_type_scat_source
C C 0.0033 0.0016 'International Tables Vol C Tables 4.2.6.8 and 6.1.1.4'
H H 0.0000 0.0000 'International Tables Vol C Tables 4.2.6.8 and 6.1.1.4'
B B 0.0013 0.0007 'International Tables Vol C Tables 4.2.6.8 and 6.1.1.4'
N N 0.0061 0.0033 'International Tables Vol C Tables 4.2.6.8 and 6.1.1.4'
Fe Fe 0.3463 0.8444 'International Tables Vol C Tables 4.2.6.8 and 6.1.1.4'
Br Br -0.2901 2.4595 'International Tables Vol C Tables 4.2.6.8 and 6.1.1.4'
Cl Cl 0.1484 0.1585 'International Tables Vol C Tables 4.2.6.8 and 6.1.1.4'

loop_
_geom_angle_atom_site_label_1
_geom_angle_atom_site_label_2
_geom_angle_atom_site_label_3
_geom_angle
_geom_angle_site_symmetry_1
_geom_angle_site_symmetry_3
_geom_angle_publ_flag
C5_1 C1_1 C2_1 108.5(4) . . ?
C5_1 C1_1 C6_1 125.7(5) . . ?
C2_1 C1_1 C6_1 125.5(5) . . ?
C5_1 C1_1 Fe2_3 69.9(2) . . ?
C2_1 C1_1 Fe2_3 69.6(3) . . ?
C6_1 C1_1 Fe2_3 131.8(3) . . ?
C3_1 C2_1 C1_1 107.5(4) . . ?
C3_1 C2_1 C7_1 125.6(5) . . ?
C1_1 C2_1 C7_1 126.7(5) . . ?
C3_1 C2_1 Fe2_3 69.2(2) . . ?
C1_1 C2_1 Fe2_3 69.9(2) . . ?
C7_1 C2_1 Fe2_3 129.2(3) . . ?
C2_1 C3_1 C4_1 107.9(4) . . ?
C2_1 C3_1 C8_1 127.5(4) . . ?
C4_1 C3_1 C8_1 124.6(4) . . ?
C2_1 C3_1 Fe2_3 70.4(2) . . ?
C4_1 C3_1 Fe2_3 69.7(2) . . ?
C8_1 C3_1 Fe2_3 126.4(3) . . ?
C5_1 C4_1 C3_1 108.2(4) . . ?
C5_1 C4_1 C9_1 126.8(4) . . ?
C3_1 C4_1 C9_1 124.9(4) . . ?
C5_1 C4_1 Fe2_3 70.4(2) . . ?
C3_1 C4_1 Fe2_3 69.4(2) . . ?
C9_1 C4_1 Fe2_3 128.0(3) . . ?
C1_1 C5_1 C4_1 107.8(4) . . ?
C1_1 C5_1 C10_1 124.9(4) . . ?
C4_1 C5_1 C10_1 127.2(4) . . ?
C1_1 C5_1 Fe2_3 70.1(2) . . ?
C4_1 C5_1 Fe2_3 69.3(2) . . ?
C10_1 C5_1 Fe2_3 128.7(3) . . ?
C1_1 C6_1 H6A_1 109.5 . . ?
C1_1 C6_1 H6B_1 109.5 . . ?
H6A_1 C6_1 H6B_1 109.5 . . ?
C1_1 C6_1 H6C_1 109.5 . . ?
H6A_1 C6_1 H6C_1 109.5 . . ?
H6B_1 C6_1 H6C_1 109.5 . . ?
C2_1 C7_1 H7A_1 109.5 . . ?
C2_1 C7_1 H7B_1 109.5 . . ?
H7A_1 C7_1 H7B_1 109.5 . . ?
C2_1 C7_1 H7C_1 109.5 . . ?
H7A_1 C7_1 H7C_1 109.5 . . ?
H7B_1 C7_1 H7C_1 109.5 . . ?
C3_1 C8_1 H8A_1 109.5 . . ?
C3_1 C8_1 H8B_1 109.5 . . ?
H8A_1 C8_1 H8B_1 109.5 . . ?
C3_1 C8_1 H8C_1 109.5 . . ?
H8A_1 C8_1 H8C_1 109.5 . . ?
H8B_1 C8_1 H8C_1 109.5 . . ?
C4_1 C9_1 H9A_1 109.5 . . ?
C4_1 C9_1 H9B_1 109.5 . . ?
H9A_1 C9_1 H9B_1 109.5 . . ?
C4_1 C9_1 H9C_1 109.5 . . ?
H9A_1 C9_1 H9C_1 109.5 . . ?
H9B_1 C9_1 H9C_1 109.5 . . ?
C5_1 C10_1 H10A_1 109.5 . . ?
C5_1 C10_1 H10B_1 109.5 . . ?
H10A_1 C10_1 H10B_1 109.5 . . ?
C5_1 C10_1 H10C_1 109.5 . . ?
H10A_1 C10_1 H10C_1 109.5 . . ?
H10B_1 C10_1 H10C_1 109.5 . . ?
C5_2 C1_2 C2_2 110.7(3) . . ?
C5_2 C1_2 Fe2_3 70.9(2) . . ?
C2_2 C1_2 Fe2_3 70.9(2) . . ?
C5_2 C1_2 H1_2 124.7 . . ?
C2_2 C1_2 H1_2 124.7 . . ?
Fe2_3 C1_2 H1_2 125.1 . . ?
C1_2 C2_2 C3_2 105.3(3) . . ?
C1_2 C2_2 B1_3 127.1(3) . . ?
C3_2 C2_2 B1_3 127.4(3) . . ?
C1_2 C2_2 Fe2_3 68.6(2) . . ?
C3_2 C2_2 Fe2_3 67.8(2) . . ?
B1_3 C2_2 Fe2_3 132.0(3) . . ?
C4_2 C3_2 C2_2 108.9(3) . . ?
C4_2 C3_2 Fe2_3 70.1(2) . . ?
C2_2 C3_2 Fe2_3 71.4(2) . . ?
C4_2 C3_2 H3_2 125.5 . . ?
C2_2 C3_2 H3_2 125.5 . . ?
Fe2_3 C3_2 H3_2 124.5 . . ?
C3_2 C4_2 C5_2 109.6(3) . . ?
C3_2 C4_2 Fe2_3 69.4(2) . . ?
C5_2 C4_2 Fe2_3 71.2(2) . . ?
C3_2 C4_2 H4_2 125.2 . . ?
C5_2 C4_2 H4_2 125.2 . . ?
Fe2_3 C4_2 H4_2 125.8 . . ?
C4_2 C5_2 C1_2 105.4(3) . . ?
C4_2 C5_2 B2_3 127.1(3) . . ?
C1_2 C5_2 B2_3 126.9(3) . . ?
C4_2 C5_2 Fe2_3 68.3(2) . . ?
C1_2 C5_2 Fe2_3 68.6(2) . . ?
B2_3 C5_2 Fe2_3 133.6(3) . . ?
C1_6 N1_3 B1_3 133.1(4) . . ?
C1_6 N1_3 H1_3 110(3) . . ?
B1_3 N1_3 H1_3 117(3) . . ?
N1_3 B1_3 C2_2 116.8(4) . . ?
N1_3 B1_3 C1_4 123.6(3) . . ?
C2_2 B1_3 C1_4 119.4(3) . . ?
C3_2 Fe2_3 C3_1 106.03(17) . . ?
C3_2 Fe2_3 C4_2 40.48(14) . . ?
C3_1 Fe2_3 C4_2 110.57(18) . . ?
C3_2 Fe2_3 C4_1 130.37(17) . . ?
C3_1 Fe2_3 C4_1 40.88(16) . . ?
C4_2 Fe2_3 C4_1 106.52(16) . . ?
C3_2 Fe2_3 C1_2 67.89(15) . . ?
C3_1 Fe2_3 C1_2 172.95(16) . . ?
C4_2 Fe2_3 C1_2 67.46(15) . . ?
C4_1 Fe2_3 C1_2 145.86(15) . . ?
C3_2 Fe2_3 C2_1 113.16(17) . . ?
C3_1 Fe2_3 C2_1 40.40(19) . . ?
C4_2 Fe2_3 C2_1 142.26(19) . . ?
C4_1 Fe2_3 C2_1 68.15(16) . . ?
C1_2 Fe2_3 C2_1 137.57(18) . . ?
C3_2 Fe2_3 C5_1 170.32(16) . . ?
C3_1 Fe2_3 C5_1 68.30(17) . . ?
C4_2 Fe2_3 C5_1 132.84(16) . . ?
C4_1 Fe2_3 C5_1 40.33(17) . . ?
C1_2 Fe2_3 C5_1 118.23(15) . . ?
C2_1 Fe2_3 C5_1 68.07(18) . . ?
C3_2 Fe2_3 C1_1 146.43(18) . . ?
C3_1 Fe2_3 C1_1 67.95(19) . . ?
C4_2 Fe2_3 C1_1 172.90(17) . . ?
C4_1 Fe2_3 C1_1 67.60(17) . . ?
C1_2 Fe2_3 C1_1 114.89(17) . . ?
C2_1 Fe2_3 C1_1 40.5(2) . . ?
C5_1 Fe2_3 C1_1 40.07(17) . . ?
C3_2 Fe2_3 C5_2 68.57(14) . . ?
C3_1 Fe2_3 C5_2 141.86(17) . . ?
C4_2 Fe2_3 C5_2 40.46(15) . . ?
C4_1 Fe2_3 C5_2 112.62(15) . . ?
C1_2 Fe2_3 C5_2 40.50(14) . . ?
C2_1 Fe2_3 C5_2 177.2(2) . . ?
C5_1 Fe2_3 C5_2 110.63(15) . . ?
C1_1 Fe2_3 C5_2 136.92(18) . . ?
C3_2 Fe2_3 C2_2 40.84(15) . . ?
C3_1 Fe2_3 C2_2 132.46(16) . . ?
C4_2 Fe2_3 C2_2 68.32(15) . . ?
C4_1 Fe2_3 C2_2 170.73(16) . . ?
C1_2 Fe2_3 C2_2 40.54(14) . . ?
C2_1 Fe2_3 C2_2 110.82(16) . . ?
C5_1 Fe2_3 C2_2 148.63(16) . . ?
C1_1 Fe2_3 C2_2 118.06(16) . . ?
C5_2 Fe2_3 C2_2 68.89(14) . . ?
B2_3 N2_3 C1_7 134.7(3) . . ?
B2_3 N2_3 H1A_3 115(3) . . ?
C1_7 N2_3 H1A_3 110(3) . . ?
N2_3 B2_3 C5_2 116.9(4) . . ?
N2_3 B2_3 C1_5 123.6(3) . . ?
C5_2 B2_3 C1_5 119.0(3) . . ?
C6_4 C1_4 C2_4 117.9(3) . . ?
C6_4 C1_4 B1_3 124.0(3) . . ?
C2_4 C1_4 B1_3 118.2(3) . . ?
C3_4 C2_4 C1_4 120.2(3) . . ?
C3_4 C2_4 C8_4 119.1(3) . . ?
C1_4 C2_4 C8_4 120.8(3) . . ?
C4_4 C3_4 C2_4 122.1(3) . . ?
C4_4 C3_4 H3_4 118.9 . . ?
C2_4 C3_4 H3_4 118.9 . . ?
C3_4 C4_4 C5_4 117.7(4) . . ?
C3_4 C4_4 C9_4 121.7(4) . . ?
C5_4 C4_4 C9_4 120.6(4) . . ?
C6_4 C5_4 C4_4 121.8(4) . . ?
C6_4 C5_4 H5_4 119.1 . . ?
C4_4 C5_4 H5_4 119.1 . . ?
C5_4 C6_4 C1_4 120.4(3) . . ?
C5_4 C6_4 C7_4 118.8(4) . . ?
C1_4 C6_4 C7_4 120.8(3) . . ?
C6_4 C7_4 H7A_4 109.5 . . ?
C6_4 C7_4 H7B_4 109.5 . . ?
H7A_4 C7_4 H7B_4 109.5 . . ?
C6_4 C7_4 H7C_4 109.5 . . ?
H7A_4 C7_4 H7C_4 109.5 . . ?
H7B_4 C7_4 H7C_4 109.5 . . ?
C2_4 C8_4 H8A_4 109.5 . . ?
C2_4 C8_4 H8B_4 109.5 . . ?
H8A_4 C8_4 H8B_4 109.5 . . ?
C2_4 C8_4 H8C_4 109.5 . . ?
H8A_4 C8_4 H8C_4 109.5 . . ?
H8B_4 C8_4 H8C_4 109.5 . . ?
C4_4 C9_4 H9A_4 109.5 . . ?
C4_4 C9_4 H9B_4 109.5 . . ?
H9A_4 C9_4 H9B_4 109.5 . . ?
C4_4 C9_4 H9C_4 109.5 . . ?
H9A_4 C9_4 H9C_4 109.5 . . ?
H9B_4 C9_4 H9C_4 109.5 . . ?
C2_5 C1_5 C6_5 118.0(3) . . ?
C2_5 C1_5 B2_3 124.4(3) . . ?
C6_5 C1_5 B2_3 117.6(3) . . ?
C3_5 C2_5 C1_5 120.1(3) . . ?
C3_5 C2_5 C8_5 118.3(3) . . ?
C1_5 C2_5 C8_5 121.5(3) . . ?
C2_5 C3_5 C4_5 121.8(4) . . ?
C2_5 C3_5 H3_5 119.1 . . ?
C4_5 C3_5 H3_5 119.1 . . ?
C5_5 C4_5 C3_5 117.7(4) . . ?
C5_5 C4_5 C9_5 121.0(4) . . ?
C3_5 C4_5 C9_5 121.3(4) . . ?
C6_5 C5_5 C4_5 122.3(4) . . ?
C6_5 C5_5 H5_5 118.8 . . ?
C4_5 C5_5 H5_5 118.8 . . ?
C5_5 C6_5 C1_5 120.0(3) . . ?
C5_5 C6_5 C7_5 119.0(3) . . ?
C1_5 C6_5 C7_5 120.9(3) . . ?
C6_5 C7_5 H7A_5 109.5 . . ?
C6_5 C7_5 H7B_5 109.5 . . ?
H7A_5 C7_5 H7B_5 109.5 . . ?
C6_5 C7_5 H7C_5 109.5 . . ?
H7A_5 C7_5 H7C_5 109.5 . . ?
H7B_5 C7_5 H7C_5 109.5 . . ?
C2_5 C8_5 H8A_5 109.5 . . ?
C2_5 C8_5 H8B_5 109.5 . . ?
H8A_5 C8_5 H8B_5 109.5 . . ?
C2_5 C8_5 H8C_5 109.5 . . ?
H8A_5 C8_5 H8C_5 109.5 . . ?
H8B_5 C8_5 H8C_5 109.5 . . ?
C4_5 C9_5 H9A_5 109.5 . . ?
C4_5 C9_5 H9B_5 109.5 . . ?
H9A_5 C9_5 H9B_5 109.5 . . ?
C4_5 C9_5 H9C_5 109.5 . . ?
H9A_5 C9_5 H9C_5 109.5 . . ?
H9B_5 C9_5 H9C_5 109.5 . . ?
C2_6 C1_6 C6_6 118.1(3) . . ?
C2_6 C1_6 N1_3 123.0(3) . . ?
C6_6 C1_6 N1_3 118.9(3) . . ?
C3_6 C2_6 C1_6 120.6(3) . . ?
C3_6 C2_6 H2_6 119.7 . . ?
C1_6 C2_6 H2_6 119.7 . . ?
C4_6 C3_6 C2_6 120.4(4) . . ?
C4_6 C3_6 H3_6 119.8 . . ?
C2_6 C3_6 H3_6 119.8 . . ?
C3_6 C4_6 C5_6 120.5(4) . . ?
C3_6 C4_6 Br1_6 119.0(3) . . ?
C5_6 C4_6 Br1_6 120.5(3) . . ?
C4_6 C5_6 C6_6 119.0(4) . . ?
C4_6 C5_6 H5_6 120.5 . . ?
C6_6 C5_6 H5_6 120.5 . . ?
C5_6 C6_6 C1_6 121.3(4) . . ?
C5_6 C6_6 H6_6 119.4 . . ?
C1_6 C6_6 H6_6 119.4 . . ?
C6_7 C1_7 C2_7 118.1(3) . . ?
C6_7 C1_7 N2_3 118.4(3) . . ?
C2_7 C1_7 N2_3 123.4(3) . . ?
C3_7 C2_7 C1_7 120.7(4) . . ?
C3_7 C2_7 H2_7 119.7 . . ?
C1_7 C2_7 H2_7 119.7 . . ?
C4_7 C3_7 C2_7 119.5(4) . . ?
C4_7 C3_7 H3_7 120.3 . . ?
C2_7 C3_7 H3_7 120.3 . . ?
C3_7 C4_7 C5_7 121.2(4) . . ?
C3_7 C4_7 Br1_7 119.4(3) . . ?
C5_7 C4_7 Br1_7 119.4(3) . . ?
C4_7 C5_7 C6_7 119.1(4) . . ?
C4_7 C5_7 H5_7 120.5 . . ?
C6_7 C5_7 H5_7 120.5 . . ?
C5_7 C6_7 C1_7 121.4(4) . . ?
C5_7 C6_7 H6_7 119.3 . . ?
C1_7 C6_7 H6_7 119.3 . . ?
Cl2_8 C1_8 Cl1_8 111.3(3) . . ?
Cl2_8 C1_8 H1A_8 109.4 . . ?
Cl1_8 C1_8 H1A_8 109.4 . . ?
Cl2_8 C1_8 H1B_8 109.4 . . ?
Cl1_8 C1_8 H1B_8 109.4 . . ?
H1A_8 C1_8 H1B_8 108.0 . . ?

loop_
_geom_bond_atom_site_label_1
_geom_bond_atom_site_label_2
_geom_bond_distance
_geom_bond_site_symmetry_2
_geom_bond_publ_flag
C1_1 C5_1 1.419(6) . ?
C1_1 C2_1 1.434(7) . ?
C1_1 C6_1 1.495(7) . ?
C1_1 Fe2_3 2.073(4) . ?
C2_1 C3_1 1.423(7) . ?
C2_1 C7_1 1.505(6) . ?
C2_1 Fe2_3 2.068(4) . ?
C3_1 C4_1 1.434(5) . ?
C3_1 C8_1 1.495(7) . ?
C3_1 Fe2_3 2.051(4) . ?
C4_1 C5_1 1.422(6) . ?
C4_1 C9_1 1.502(6) . ?
C4_1 Fe2_3 2.055(4) . ?
C5_1 C10_1 1.501(6) . ?
C5_1 Fe2_3 2.070(4) . ?
C6_1 H6A_1 0.9800 . ?
C6_1 H6B_1 0.9800 . ?
C6_1 H6C_1 0.9800 . ?
C7_1 H7A_1 0.9800 . ?
C7_1 H7B_1 0.9800 . ?
C7_1 H7C_1 0.9800 . ?
C8_1 H8A_1 0.9800 . ?
C8_1 H8B_1 0.9800 . ?
C8_1 H8C_1 0.9800 . ?
C9_1 H9A_1 0.9800 . ?
C9_1 H9B_1 0.9800 . ?
C9_1 H9C_1 0.9800 . ?
C10_1 H10A_1 0.9800 . ?
C10_1 H10B_1 0.9800 . ?
C10_1 H10C_1 0.9800 . ?
C1_2 C5_2 1.437(5) . ?
C1_2 C2_2 1.439(5) . ?
C1_2 Fe2_3 2.060(4) . ?
C1_2 H1_2 0.9500 . ?
C2_2 C3_2 1.443(5) . ?
C2_2 B1_3 1.557(5) . ?
C2_2 Fe2_3 2.092(4) . ?
C3_2 C4_2 1.417(5) . ?
C3_2 Fe2_3 2.043(4) . ?
C3_2 H3_2 0.9500 . ?
C4_2 C5_2 1.434(5) . ?
C4_2 Fe2_3 2.053(4) . ?
C4_2 H4_2 0.9500 . ?
C5_2 B2_3 1.568(5) . ?
C5_2 Fe2_3 2.091(4) . ?
N1_3 C1_6 1.412(5) . ?
N1_3 B1_3 1.413(5) . ?
N1_3 H1_3 0.84(5) . ?
B1_3 C1_4 1.581(6) . ?
N2_3 B2_3 1.404(5) . ?
N2_3 C1_7 1.414(5) . ?
N2_3 H1A_3 0.83(5) . ?
B2_3 C1_5 1.579(6) . ?
C1_4 C6_4 1.405(5) . ?
C1_4 C2_4 1.415(5) . ?
C2_4 C3_4 1.391(5) . ?
C2_4 C8_4 1.507(5) . ?
C3_4 C4_4 1.382(6) . ?
C3_4 H3_4 0.9500 . ?
C4_4 C5_4 1.397(5) . ?
C4_4 C9_4 1.505(5) . ?
C5_4 C6_4 1.392(5) . ?
C5_4 H5_4 0.9500 . ?
C6_4 C7_4 1.506(5) . ?
C7_4 H7A_4 0.9800 . ?
C7_4 H7B_4 0.9800 . ?
C7_4 H7C_4 0.9800 . ?
C8_4 H8A_4 0.9800 . ?
C8_4 H8B_4 0.9800 . ?
C8_4 H8C_4 0.9800 . ?
C9_4 H9A_4 0.9800 . ?
C9_4 H9B_4 0.9800 . ?
C9_4 H9C_4 0.9800 . ?
C1_5 C2_5 1.413(5) . ?
C1_5 C6_5 1.422(5) . ?
C2_5 C3_5 1.391(5) . ?
C2_5 C8_5 1.512(5) . ?
C3_5 C4_5 1.396(5) . ?
C3_5 H3_5 0.9500 . ?
C4_5 C5_5 1.391(6) . ?
C4_5 C9_5 1.510(6) . ?
C5_5 C6_5 1.380(5) . ?
C5_5 H5_5 0.9500 . ?
C6_5 C7_5 1.516(5) . ?
C7_5 H7A_5 0.9800 . ?
C7_5 H7B_5 0.9800 . ?
C7_5 H7C_5 0.9800 . ?
C8_5 H8A_5 0.9800 . ?
C8_5 H8B_5 0.9800 . ?
C8_5 H8C_5 0.9800 . ?
C9_5 H9A_5 0.9800 . ?
C9_5 H9B_5 0.9800 . ?
C9_5 H9C_5 0.9800 . ?
C1_6 C2_6 1.391(5) . ?
C1_6 C6_6 1.405(5) . ?
C2_6 C3_6 1.382(5) . ?
C2_6 H2_6 0.9500 . ?
Br1_6 C4_6 1.905(4) . ?
C3_6 C4_6 1.379(5) . ?
C3_6 H3_6 0.9500 . ?
C4_6 C5_6 1.383(6) . ?
C5_6 C6_6 1.387(6) . ?
C5_6 H5_6 0.9500 . ?
C6_6 H6_6 0.9500 . ?
Br1_7 C4_7 1.903(4) . ?
C1_7 C6_7 1.392(5) . ?
C1_7 C2_7 1.396(5) . ?
C2_7 C3_7 1.394(5) . ?
C2_7 H2_7 0.9500 . ?
C3_7 C4_7 1.372(6) . ?
C3_7 H3_7 0.9500 . ?
C4_7 C5_7 1.379(6) . ?
C5_7 C6_7 1.387(5) . ?
C5_7 H5_7 0.9500 . ?
C6_7 H6_7 0.9500 . ?
Cl1_8 C1_8 1.765(5) . ?
Cl2_8 C1_8 1.758(5) . ?
C1_8 H1A_8 0.9900 . ?
C1_8 H1B_8 0.9900 . ?

loop_
_geom_torsion_atom_site_label_1
_geom_torsion_atom_site_label_2
_geom_torsion_atom_site_label_3
_geom_torsion_atom_site_label_4
_geom_torsion
_geom_torsion_site_symmetry_1
_geom_torsion_site_symmetry_2
_geom_torsion_site_symmetry_3
_geom_torsion_site_symmetry_4
_geom_torsion_publ_flag
C5_1 C1_1 C2_1 C3_1 0.0(5) . . . . ?
C6_1 C1_1 C2_1 C3_1 -173.4(4) . . . . ?
Fe2_3 C1_1 C2_1 C3_1 59.2(3) . . . . ?
C5_1 C1_1 C2_1 C7_1 176.3(4) . . . . ?
C6_1 C1_1 C2_1 C7_1 3.0(7) . . . . ?
Fe2_3 C1_1 C2_1 C7_1 -124.5(4) . . . . ?
C5_1 C1_1 C2_1 Fe2_3 -59.2(3) . . . . ?
C6_1 C1_1 C2_1 Fe2_3 127.5(4) . . . . ?
C1_1 C2_1 C3_1 C4_1 0.2(5) . . . . ?
C7_1 C2_1 C3_1 C4_1 -176.2(4) . . . . ?
Fe2_3 C2_1 C3_1 C4_1 59.9(3) . . . . ?
C1_1 C2_1 C3_1 C8_1 179.0(4) . . . . ?
C7_1 C2_1 C3_1 C8_1 2.6(7) . . . . ?
Fe2_3 C2_1 C3_1 C8_1 -121.4(5) . . . . ?
C1_1 C2_1 C3_1 Fe2_3 -59.6(3) . . . . ?
C7_1 C2_1 C3_1 Fe2_3 124.0(4) . . . . ?
C2_1 C3_1 C4_1 C5_1 -0.3(5) . . . . ?
C8_1 C3_1 C4_1 C5_1 -179.2(4) . . . . ?
Fe2_3 C3_1 C4_1 C5_1 60.0(3) . . . . ?
C2_1 C3_1 C4_1 C9_1 177.0(4) . . . . ?
C8_1 C3_1 C4_1 C9_1 -1.9(7) . . . . ?
Fe2_3 C3_1 C4_1 C9_1 -122.7(4) . . . . ?
C2_1 C3_1 C4_1 Fe2_3 -60.3(3) . . . . ?
C8_1 C3_1 C4_1 Fe2_3 120.9(4) . . . . ?
C2_1 C1_1 C5_1 C4_1 -0.2(5) . . . . ?
C6_1 C1_1 C5_1 C4_1 173.1(4) . . . . ?
Fe2_3 C1_1 C5_1 C4_1 -59.2(3) . . . . ?
C2_1 C1_1 C5_1 C10_1 -177.1(4) . . . . ?
C6_1 C1_1 C5_1 C10_1 -3.8(7) . . . . ?
Fe2_3 C1_1 C5_1 C10_1 123.9(4) . . . . ?
C2_1 C1_1 C5_1 Fe2_3 59.0(3) . . . . ?
C6_1 C1_1 C5_1 Fe2_3 -127.7(5) . . . . ?
C3_1 C4_1 C5_1 C1_1 0.3(4) . . . . ?
C9_1 C4_1 C5_1 C1_1 -176.9(4) . . . . ?
Fe2_3 C4_1 C5_1 C1_1 59.7(3) . . . . ?
C3_1 C4_1 C5_1 C10_1 177.2(4) . . . . ?
C9_1 C4_1 C5_1 C10_1 0.0(7) . . . . ?
Fe2_3 C4_1 C5_1 C10_1 -123.4(4) . . . . ?
C3_1 C4_1 C5_1 Fe2_3 -59.4(3) . . . . ?
C9_1 C4_1 C5_1 Fe2_3 123.4(4) . . . . ?
C5_2 C1_2 C2_2 C3_2 1.9(4) . . . . ?
Fe2_3 C1_2 C2_2 C3_2 -58.1(2) . . . . ?
C5_2 C1_2 C2_2 B1_3 -172.9(3) . . . . ?
Fe2_3 C1_2 C2_2 B1_3 127.1(4) . . . . ?
C5_2 C1_2 C2_2 Fe2_3 59.9(3) . . . . ?
C1_2 C2_2 C3_2 C4_2 -1.8(4) . . . . ?
B1_3 C2_2 C3_2 C4_2 173.0(4) . . . . ?
Fe2_3 C2_2 C3_2 C4_2 -60.4(3) . . . . ?
C1_2 C2_2 C3_2 Fe2_3 58.6(2) . . . . ?
B1_3 C2_2 C3_2 Fe2_3 -126.6(4) . . . . ?
C2_2 C3_2 C4_2 C5_2 1.1(4) . . . . ?
Fe2_3 C3_2 C4_2 C5_2 -60.0(3) . . . . ?
C2_2 C3_2 C4_2 Fe2_3 61.2(3) . . . . ?
C3_2 C4_2 C5_2 C1_2 0.1(4) . . . . ?
Fe2_3 C4_2 C5_2 C1_2 -58.9(2) . . . . ?
C3_2 C4_2 C5_2 B2_3 -172.0(3) . . . . ?
Fe2_3 C4_2 C5_2 B2_3 129.0(4) . . . . ?
C3_2 C4_2 C5_2 Fe2_3 58.9(3) . . . . ?
C2_2 C1_2 C5_2 C4_2 -1.2(4) . . . . ?
Fe2_3 C1_2 C5_2 C4_2 58.7(2) . . . . ?
C2_2 C1_2 C5_2 B2_3 170.9(3) . . . . ?
Fe2_3 C1_2 C5_2 B2_3 -129.2(4) . . . . ?
C2_2 C1_2 C5_2 Fe2_3 -59.9(3) . . . . ?
C1_6 N1_3 B1_3 C2_2 -179.3(4) . . . . ?
C1_6 N1_3 B1_3 C1_4 -5.2(7) . . . . ?
C1_2 C2_2 B1_3 N1_3 -162.7(4) . . . . ?
C3_2 C2_2 B1_3 N1_3 23.6(6) . . . . ?
Fe2_3 C2_2 B1_3 N1_3 -69.1(5) . . . . ?
C1_2 C2_2 B1_3 C1_4 22.9(6) . . . . ?
C3_2 C2_2 B1_3 C1_4 -150.8(4) . . . . ?
Fe2_3 C2_2 B1_3 C1_4 116.5(4) . . . . ?
C1_7 N2_3 B2_3 C5_2 -174.2(4) . . . . ?
C1_7 N2_3 B2_3 C1_5 -1.7(7) . . . . ?
C4_2 C5_2 B2_3 N2_3 -158.3(4) . . . . ?
C1_2 C5_2 B2_3 N2_3 31.3(6) . . . . ?
Fe2_3 C5_2 B2_3 N2_3 -63.6(5) . . . . ?
C4_2 C5_2 B2_3 C1_5 28.8(6) . . . . ?
C1_2 C5_2 B2_3 C1_5 -141.6(4) . . . . ?
Fe2_3 C5_2 B2_3 C1_5 123.5(4) . . . . ?
N1_3 B1_3 C1_4 C6_4 75.3(5) . . . . ?
C2_2 B1_3 C1_4 C6_4 -110.7(4) . . . . ?
N1_3 B1_3 C1_4 C2_4 -104.6(4) . . . . ?
C2_2 B1_3 C1_4 C2_4 69.4(5) . . . . ?
C6_4 C1_4 C2_4 C3_4 -0.5(5) . . . . ?
B1_3 C1_4 C2_4 C3_4 179.4(3) . . . . ?
C6_4 C1_4 C2_4 C8_4 179.9(3) . . . . ?
B1_3 C1_4 C2_4 C8_4 -0.2(5) . . . . ?
C1_4 C2_4 C3_4 C4_4 0.1(6) . . . . ?
C8_4 C2_4 C3_4 C4_4 179.7(4) . . . . ?
C2_4 C3_4 C4_4 C5_4 0.5(6) . . . . ?
C2_4 C3_4 C4_4 C9_4 -179.9(4) . . . . ?
C3_4 C4_4 C5_4 C6_4 -0.9(5) . . . . ?
C9_4 C4_4 C5_4 C6_4 179.5(3) . . . . ?
C4_4 C5_4 C6_4 C1_4 0.6(5) . . . . ?
C4_4 C5_4 C6_4 C7_4 -178.9(4) . . . . ?
C2_4 C1_4 C6_4 C5_4 0.1(5) . . . . ?
B1_3 C1_4 C6_4 C5_4 -179.7(3) . . . . ?
C2_4 C1_4 C6_4 C7_4 179.6(3) . . . . ?
B1_3 C1_4 C6_4 C7_4 -0.3(5) . . . . ?
N2_3 B2_3 C1_5 C2_5 72.7(5) . . . . ?
C5_2 B2_3 C1_5 C2_5 -114.9(4) . . . . ?
N2_3 B2_3 C1_5 C6_5 -106.2(4) . . . . ?
C5_2 B2_3 C1_5 C6_5 66.2(5) . . . . ?
C6_5 C1_5 C2_5 C3_5 0.3(5) . . . . ?
B2_3 C1_5 C2_5 C3_5 -178.6(3) . . . . ?
C6_5 C1_5 C2_5 C8_5 178.0(3) . . . . ?
B2_3 C1_5 C2_5 C8_5 -1.0(5) . . . . ?
C1_5 C2_5 C3_5 C4_5 -0.7(5) . . . . ?
C8_5 C2_5 C3_5 C4_5 -178.4(3) . . . . ?
C2_5 C3_5 C4_5 C5_5 1.0(5) . . . . ?
C2_5 C3_5 C4_5 C9_5 -178.7(4) . . . . ?
C3_5 C4_5 C5_5 C6_5 -1.1(6) . . . . ?
C9_5 C4_5 C5_5 C6_5 178.7(4) . . . . ?
C4_5 C5_5 C6_5 C1_5 0.8(6) . . . . ?
C4_5 C5_5 C6_5 C7_5 -179.9(4) . . . . ?
C2_5 C1_5 C6_5 C5_5 -0.4(5) . . . . ?
B2_3 C1_5 C6_5 C5_5 178.6(3) . . . . ?
C2_5 C1_5 C6_5 C7_5 -179.7(3) . . . . ?
B2_3 C1_5 C6_5 C7_5 -0.7(5) . . . . ?
B1_3 N1_3 C1_6 C2_6 18.1(7) . . . . ?
B1_3 N1_3 C1_6 C6_6 -162.1(4) . . . . ?
C6_6 C1_6 C2_6 C3_6 1.6(6) . . . . ?
N1_3 C1_6 C2_6 C3_6 -178.6(4) . . . . ?
C1_6 C2_6 C3_6 C4_6 -1.0(6) . . . . ?
C2_6 C3_6 C4_6 C5_6 -0.4(6) . . . . ?
C2_6 C3_6 C4_6 Br1_6 179.6(3) . . . . ?
C3_6 C4_6 C5_6 C6_6 1.1(7) . . . . ?
Br1_6 C4_6 C5_6 C6_6 -178.9(3) . . . . ?
C4_6 C5_6 C6_6 C1_6 -0.5(7) . . . . ?
C2_6 C1_6 C6_6 C5_6 -0.8(7) . . . . ?
N1_3 C1_6 C6_6 C5_6 179.3(4) . . . . ?
B2_3 N2_3 C1_7 C6_7 -177.5(4) . . . . ?
B2_3 N2_3 C1_7 C2_7 1.8(7) . . . . ?
C6_7 C1_7 C2_7 C3_7 0.6(6) . . . . ?
N2_3 C1_7 C2_7 C3_7 -178.7(4) . . . . ?
C1_7 C2_7 C3_7 C4_7 -0.3(6) . . . . ?
C2_7 C3_7 C4_7 C5_7 -0.2(6) . . . . ?
C2_7 C3_7 C4_7 Br1_7 179.3(3) . . . . ?
C3_7 C4_7 C5_7 C6_7 0.4(6) . . . . ?
Br1_7 C4_7 C5_7 C6_7 -179.1(3) . . . . ?
C4_7 C5_7 C6_7 C1_7 -0.1(6) . . . . ?
C2_7 C1_7 C6_7 C5_7 -0.4(6) . . . . ?
N2_3 C1_7 C6_7 C5_7 178.9(4) . . . . ?
